data_7119308
loop_
_publ_author_name
'Guo, Jingjing'
'Hu, Shimin'
'Luo, Wenwen'
'Hu, Rongrong'
'Qin, Anjun'
'Zhao, Zujin'
'Tang, Ben Zhong'

_publ_section_title
;
 A novel aggregation-induced emission platform from
 2,3-diphenylbenzo[b]thiophene S,S-dioxide.
;
_journal_issue 9
_journal_name_full 'Chemical communications (Cambridge, England)'
_journal_page_first 1463
_journal_page_last 1466
_journal_paper_doi 10.1039/c6cc09892d
_journal_volume 53
_journal_year 2017
_chemical_formula_moiety 'C22 H12 F6 O2 S'
_chemical_formula_sum 'C22 H12 F6 O2 S'
_chemical_formula_weight 454.38
_chemical_name_systematic
; 
 ? 
;
_space_group_IT_number 2
_symmetry_cell_setting triclinic
_symmetry_space_group_name_Hall '-P 1'
_symmetry_space_group_name_H-M 'P -1'
_atom_sites_solution_hydrogens geom
_atom_sites_solution_primary direct
_atom_sites_solution_secondary difmap
_audit_creation_method SHELXL-97
_audit_update_record
;
2016-08-31 deposited with the CCDC.
2017-01-03 downloaded from the CCDC.
;
_cell_angle_alpha 91.853(3)
_cell_angle_beta 90.826(2)
_cell_angle_gamma 95.099(2)
_cell_formula_units_Z 2
_cell_length_a 7.5333(4)
_cell_length_b 10.9876(7)
_cell_length_c 11.6354(8)
_cell_measurement_reflns_used 2550
_cell_measurement_temperature 174(2)
_cell_measurement_theta_max 25.19
_cell_measurement_theta_min 3.21
_cell_volume 958.64(10)
_computing_structure_refinement 'SHELXL-97 (Sheldrick, 2008)'
_computing_structure_solution 'SHELXS-97 (Sheldrick, 2008)'
_diffrn_ambient_temperature 174(2)
_diffrn_measured_fraction_theta_full 0.982
_diffrn_measured_fraction_theta_max 0.982
_diffrn_measurement_device_type 'PHOTON100 CMOS detector'
_diffrn_measurement_method 'omega scan'
_diffrn_radiation_monochromator 'TRIUMPH curved crystal monochromator'
_diffrn_radiation_source 'fine-focus sealed tube'
_diffrn_radiation_type MoK\a
_diffrn_radiation_wavelength 0.71073
_diffrn_reflns_av_R_equivalents 0.0613
_diffrn_reflns_av_sigmaI/netI 0.0723
_diffrn_reflns_limit_h_max 9
_diffrn_reflns_limit_h_min -8
_diffrn_reflns_limit_k_max 13
_diffrn_reflns_limit_k_min -12
_diffrn_reflns_limit_l_max 13
_diffrn_reflns_limit_l_min -14
_diffrn_reflns_number 8525
_diffrn_reflns_theta_full 25.38
_diffrn_reflns_theta_max 25.38
_diffrn_reflns_theta_min 3.15
_exptl_absorpt_coefficient_mu 0.243
_exptl_absorpt_correction_T_max 0.7452
_exptl_absorpt_correction_T_min 0.6316
_exptl_absorpt_correction_type multi-scan
_exptl_absorpt_process_details 'SADABS (Bruker, 2012)'
_exptl_crystal_density_diffrn 1.574
_exptl_crystal_density_method 'not measured'
_exptl_crystal_description block
_exptl_crystal_F_000 460
_exptl_crystal_size_max 0.25
_exptl_crystal_size_mid 0.21
_exptl_crystal_size_min 0.17
_refine_diff_density_max 0.274
_refine_diff_density_min -0.297
_refine_diff_density_rms 0.057
_refine_ls_extinction_method none
_refine_ls_goodness_of_fit_ref 1.040
_refine_ls_hydrogen_treatment constr
_refine_ls_matrix_type full
_refine_ls_number_parameters 355
_refine_ls_number_reflns 3458
_refine_ls_number_restraints 388
_refine_ls_restrained_S_all 1.017
_refine_ls_R_factor_all 0.0953
_refine_ls_R_factor_gt 0.0527
_refine_ls_shift/su_max 0.000
_refine_ls_shift/su_mean 0.000
_refine_ls_structure_factor_coef Fsqd
_refine_ls_weighting_details 'calc w=1/[\s^2^(Fo^2^)+(0.0261P)^2^+0.6601P] where P=(Fo^2^+2Fc^2^)/3'
_refine_ls_weighting_scheme calc
_refine_ls_wR_factor_gt 0.0864
_refine_ls_wR_factor_ref 0.0994
_reflns_number_gt 2385
_reflns_number_total 3458
_reflns_threshold_expression >2sigma(I)
_cod_data_source_file c6cc09892d2.cif
_cod_data_source_block 1
_cod_depositor_comments
;
The following automatic conversions were performed:

'_symmetry_cell_setting' value 'Triclinic' changed to 'triclinic'
according to
/usr/data/users/saulius/crontab/automatic-downloads/rss-feeds/RSC/lib/dictionaries/cif_core.dic
dictionary named 'cif_core.dic' version 2.4.2 from 2011-04-26.

Automatic conversion script
Id: cif_fix_values 4268 2015-11-12 08:31:59Z antanas 

 Adding full bibliography for 7119302--7119309.cif.
;
_cod_original_sg_symbol_Hall '-P 1   '
_cod_original_sg_symbol_H-M 'P-1   '
_cod_database_code 7119308

loop_
_symmetry_equiv_pos_as_xyz
'x, y, z'
'-x, -y, -z'

loop_
_atom_site_label
_atom_site_type_symbol
_atom_site_fract_x
_atom_site_fract_y
_atom_site_fract_z
_atom_site_U_iso_or_equiv
_atom_site_adp_type
_atom_site_occupancy
_atom_site_symmetry_multiplicity
_atom_site_calc_flag
_atom_site_refinement_flags
_atom_site_disorder_assembly
_atom_site_disorder_group
C1 C 0.4810(3) 0.6061(2) 0.6875(2) 0.0203(6) Uani 1 1 d . . .
C2 C 0.5455(3) 0.7101(2) 0.6392(2) 0.0203(6) Uani 1 1 d . . .
C3 C 0.4387(3) 0.7455(2) 0.5395(2) 0.0203(6) Uani 1 1 d . . .
C4 C 0.2898(3) 0.6640(2) 0.5148(2) 0.0225(6) Uani 1 1 d . . .
C5 C 0.1728(4) 0.6776(3) 0.4248(2) 0.0290(7) Uani 1 1 d . . .
H5 H 0.0722 0.6204 0.4103 0.035 Uiso 1 1 calc R . .
C6 C 0.2072(4) 0.7773(3) 0.3564(2) 0.0317(7) Uani 1 1 d . . .
H6 H 0.1293 0.7893 0.2937 0.038 Uiso 1 1 calc R . .
C7 C 0.3542(4) 0.8596(3) 0.3788(2) 0.0304(7) Uani 1 1 d . . .
H7 H 0.3762 0.9276 0.3310 0.036 Uiso 1 1 calc R . .
C8 C 0.4706(3) 0.8445(3) 0.4701(2) 0.0259(7) Uani 1 1 d . . .
H8 H 0.5711 0.9017 0.4846 0.031 Uiso 1 1 calc R . .
C9 C 0.5548(3) 0.5286(2) 0.7734(2) 0.0233(6) Uani 1 1 d . A .
C10 C 0.7376(4) 0.5312(3) 0.7933(2) 0.0277(7) Uani 1 1 d . . .
H10 H 0.8156 0.5891 0.7555 0.033 Uiso 1 1 calc R . .
C11 C 0.8074(4) 0.4512(3) 0.8668(2) 0.0329(7) Uani 1 1 d . A .
H11 H 0.9326 0.4551 0.8796 0.039 Uiso 1 1 calc R . .
C12 C 0.6966(4) 0.3655(3) 0.9219(2) 0.0339(7) Uani 1 1 d D . .
C13 C 0.5141(4) 0.3622(3) 0.9045(3) 0.0406(8) Uani 1 1 d . A .
H13 H 0.4370 0.3043 0.9429 0.049 Uiso 1 1 calc R . .
C14 C 0.4442(4) 0.4425(3) 0.8318(3) 0.0354(8) Uani 1 1 d . . .
H14 H 0.3187 0.4396 0.8209 0.043 Uiso 1 1 calc R A .
C16 C 0.7091(3) 0.7879(2) 0.6760(2) 0.0197(6) Uani 1 1 d . . .
C17 C 0.8477(3) 0.8110(2) 0.5988(2) 0.0249(7) Uani 1 1 d . . .
H17 H 0.8378 0.7762 0.5229 0.030 Uiso 1 1 calc R . .
C18 C 0.9988(3) 0.8844(2) 0.6327(2) 0.0251(7) Uani 1 1 d . . .
H18 H 1.0930 0.8995 0.5802 0.030 Uiso 1 1 calc R . .
C19 C 1.0138(3) 0.9362(2) 0.7431(2) 0.0224(6) Uani 1 1 d . . .
C20 C 0.8764(3) 0.9149(3) 0.8199(2) 0.0254(7) Uani 1 1 d . . .
H20 H 0.8860 0.9509 0.8953 0.030 Uiso 1 1 calc R . .
C21 C 0.7251(3) 0.8409(2) 0.7862(2) 0.0245(6) Uani 1 1 d . . .
H21 H 0.6311 0.8262 0.8389 0.029 Uiso 1 1 calc R . .
C22 C 1.1778(4) 1.0166(3) 0.7758(2) 0.0298(7) Uani 1 1 d . . .
F4 F 1.3265(2) 0.96277(17) 0.75368(17) 0.0544(6) Uani 1 1 d . . .
F5 F 1.1941(2) 1.11904(17) 0.71722(17) 0.0558(6) Uani 1 1 d . . .
F6 F 1.1878(2) 1.0496(2) 0.88620(15) 0.0636(7) Uani 1 1 d . . .
O1 O 0.2972(2) 0.43103(17) 0.56097(16) 0.0329(5) Uani 1 1 d . . .
O2 O 0.1279(2) 0.55764(18) 0.68803(16) 0.0334(5) Uani 1 1 d . . .
S1 S 0.27845(9) 0.54825(6) 0.61496(6) 0.02448(19) Uani 1 1 d . . .
C15 C 0.7693(17) 0.2713(12) 0.9937(11) 0.047(2) Uani 0.318(4) 1 d PDU A 1
F1 F 0.720(2) 0.2787(12) 1.1035(7) 0.046(3) Uani 0.318(4) 1 d PDU A 1
F2 F 0.9474(11) 0.2766(14) 0.9925(14) 0.062(3) Uani 0.318(4) 1 d PDU A 1
F3 F 0.711(2) 0.1570(7) 0.9566(9) 0.057(3) Uani 0.318(4) 1 d PDU A 1
C15' C 0.7641(18) 0.2686(11) 0.9930(11) 0.048(2) Uani 0.279(6) 1 d PDU A 2
F1' F 0.9075(14) 0.2226(10) 0.9471(9) 0.044(2) Uani 0.279(6) 1 d PDU A 2
F2' F 0.6446(12) 0.1715(9) 1.0074(13) 0.064(3) Uani 0.279(6) 1 d PDU A 2
F3' F 0.815(2) 0.3134(10) 1.0978(7) 0.060(3) Uani 0.279(6) 1 d PDU A 2
C15A C 0.7804(15) 0.2799(10) 0.9987(9) 0.045(2) Uani 0.403(7) 1 d PDU A 3
F1A F 0.9384(10) 0.3229(7) 1.0470(8) 0.057(2) Uani 0.403(7) 1 d PDU A 3
F2A F 0.6749(12) 0.2454(10) 1.0859(8) 0.057(3) Uani 0.403(7) 1 d PDU A 3
F3A F 0.8101(16) 0.1756(7) 0.9417(6) 0.057(2) Uani 0.403(7) 1 d PDU A 3

loop_
_atom_site_aniso_label
_atom_site_aniso_U_11
_atom_site_aniso_U_22
_atom_site_aniso_U_33
_atom_site_aniso_U_23
_atom_site_aniso_U_13
_atom_site_aniso_U_12
C1 0.0146(14) 0.0218(16) 0.0239(15) -0.0029(12) 0.0044(11) 0.0003(11)
C2 0.0160(14) 0.0197(15) 0.0249(15) -0.0037(12) 0.0061(11) 0.0013(11)
C3 0.0181(15) 0.0204(16) 0.0229(15) -0.0014(12) 0.0020(11) 0.0045(11)
C4 0.0189(15) 0.0205(16) 0.0278(16) -0.0051(12) 0.0041(11) 0.0027(11)
C5 0.0192(16) 0.0315(18) 0.0353(17) -0.0065(14) 0.0002(12) -0.0003(12)
C6 0.0274(17) 0.038(2) 0.0301(17) -0.0015(15) -0.0037(13) 0.0072(14)
C7 0.0313(17) 0.0284(18) 0.0318(17) 0.0063(14) 0.0020(13) 0.0029(13)
C8 0.0211(15) 0.0248(17) 0.0309(16) -0.0012(13) 0.0007(12) -0.0014(12)
C9 0.0229(16) 0.0214(16) 0.0256(15) 0.0000(12) 0.0035(11) 0.0019(12)
C10 0.0248(17) 0.0246(16) 0.0342(17) 0.0046(14) 0.0068(12) 0.0023(12)
C11 0.0282(17) 0.0351(19) 0.0367(18) 0.0032(15) 0.0038(13) 0.0082(14)
C12 0.044(2) 0.0319(19) 0.0286(17) 0.0048(14) 0.0067(14) 0.0147(15)
C13 0.045(2) 0.035(2) 0.042(2) 0.0177(16) 0.0111(15) 0.0003(15)
C14 0.0277(17) 0.0370(19) 0.0416(19) 0.0116(16) 0.0050(13) -0.0019(14)
C16 0.0170(14) 0.0164(15) 0.0261(15) 0.0038(12) -0.0007(11) 0.0024(11)
C17 0.0241(16) 0.0256(16) 0.0240(15) -0.0037(12) 0.0032(12) -0.0019(12)
C18 0.0189(15) 0.0251(16) 0.0310(16) 0.0020(13) 0.0052(11) -0.0015(12)
C19 0.0196(15) 0.0204(16) 0.0273(16) 0.0028(12) -0.0026(11) 0.0018(11)
C20 0.0240(16) 0.0281(17) 0.0233(15) -0.0012(13) 0.0003(11) -0.0009(12)
C21 0.0219(15) 0.0271(17) 0.0243(15) 0.0032(13) 0.0047(11) -0.0005(12)
C22 0.0251(17) 0.0335(19) 0.0300(17) 0.0013(14) -0.0017(12) -0.0018(13)
F4 0.0215(10) 0.0512(13) 0.0886(15) -0.0056(11) -0.0061(9) -0.0023(9)
F5 0.0428(12) 0.0386(12) 0.0829(15) 0.0233(11) -0.0188(10) -0.0185(9)
F6 0.0489(12) 0.0937(17) 0.0393(12) -0.0206(11) 0.0010(9) -0.0350(11)
O1 0.0344(12) 0.0199(11) 0.0428(12) -0.0090(9) 0.0019(9) -0.0037(8)
O2 0.0177(10) 0.0385(13) 0.0430(12) -0.0011(10) 0.0097(8) -0.0032(9)
S1 0.0180(4) 0.0221(4) 0.0324(4) -0.0016(3) 0.0039(3) -0.0031(3)
C15 0.060(4) 0.044(4) 0.040(4) 0.012(4) 0.008(4) 0.014(4)
F1 0.059(7) 0.048(6) 0.031(4) 0.003(4) 0.005(5) 0.007(5)
F2 0.063(5) 0.063(6) 0.064(6) 0.017(4) -0.004(5) 0.031(5)
F3 0.085(6) 0.037(4) 0.053(5) 0.004(4) 0.012(5) 0.034(5)
C15' 0.061(5) 0.045(5) 0.040(4) 0.012(4) 0.008(4) 0.015(4)
F1' 0.056(5) 0.034(5) 0.045(5) 0.005(4) 0.003(4) 0.020(4)
F2' 0.077(5) 0.049(5) 0.070(6) 0.030(5) 0.019(5) 0.019(4)
F3' 0.080(7) 0.073(5) 0.029(4) 0.009(4) -0.008(5) 0.022(5)
C15A 0.058(4) 0.041(4) 0.038(4) 0.009(4) 0.011(4) 0.011(4)
F1A 0.056(4) 0.056(4) 0.060(5) 0.024(3) -0.022(3) -0.003(3)
F2A 0.063(5) 0.066(6) 0.044(5) 0.034(4) 0.013(4) 0.013(4)
F3A 0.077(6) 0.045(4) 0.054(4) 0.002(3) 0.003(5) 0.027(4)

loop_
_atom_type_symbol
_atom_type_description
_atom_type_scat_dispersion_real
_atom_type_scat_dispersion_imag
_atom_type_scat_source
C C 0.0033 0.0016 'International Tables Vol C Tables 4.2.6.8 and 6.1.1.4'
H H 0.0000 0.0000 'International Tables Vol C Tables 4.2.6.8 and 6.1.1.4'
O O 0.0106 0.0060 'International Tables Vol C Tables 4.2.6.8 and 6.1.1.4'
F F 0.0171 0.0103 'International Tables Vol C Tables 4.2.6.8 and 6.1.1.4'
S S 0.1246 0.1234 'International Tables Vol C Tables 4.2.6.8 and 6.1.1.4'

loop_
_geom_angle_atom_site_label_1
_geom_angle_atom_site_label_2
_geom_angle_atom_site_label_3
_geom_angle
C2 C1 C9 132.7(2)
C2 C1 S1 109.4(2)
C9 C1 S1 117.39(19)
C1 C2 C3 114.3(2)
C1 C2 C16 126.2(2)
C3 C2 C16 119.5(2)
C8 C3 C4 118.2(2)
C8 C3 C2 128.7(2)
C4 C3 C2 113.1(2)
C5 C4 C3 123.2(3)
C5 C4 S1 127.5(2)
C3 C4 S1 109.3(2)
C4 C5 C6 117.7(3)
C4 C5 H5 121.2
C6 C5 H5 121.2
C7 C6 C5 120.4(3)
C7 C6 H6 119.8
C5 C6 H6 119.8
C6 C7 C8 121.1(3)
C6 C7 H7 119.4
C8 C7 H7 119.4
C3 C8 C7 119.4(2)
C3 C8 H8 120.3
C7 C8 H8 120.3
C10 C9 C14 117.6(3)
C10 C9 C1 121.2(2)
C14 C9 C1 121.0(2)
C11 C10 C9 121.1(3)
C11 C10 H10 119.4
C9 C10 H10 119.4
C10 C11 C12 120.5(3)
C10 C11 H11 119.8
C12 C11 H11 119.8
C11 C12 C13 119.4(3)
C11 C12 C15 121.5(6)
C13 C12 C15 119.0(6)
C11 C12 C15' 123.1(6)
C13 C12 C15' 117.3(6)
C15 C12 C15' 1.8(9)
C11 C12 C15A 118.0(5)
C13 C12 C15A 122.6(5)
C15 C12 C15A 5.1(8)
C15' C12 C15A 6.8(8)
C14 C13 C12 120.2(3)
C14 C13 H13 119.9
C12 C13 H13 119.9
C13 C14 C9 121.2(3)
C13 C14 H14 119.4
C9 C14 H14 119.4
C21 C16 C17 119.1(2)
C21 C16 C2 120.8(2)
C17 C16 C2 120.1(2)
C18 C17 C16 120.1(2)
C18 C17 H17 120.0
C16 C17 H17 120.0
C17 C18 C19 120.3(2)
C17 C18 H18 119.9
C19 C18 H18 119.9
C20 C19 C18 120.1(2)
C20 C19 C22 121.3(2)
C18 C19 C22 118.7(2)
C21 C20 C19 119.7(2)
C21 C20 H20 120.1
C19 C20 H20 120.1
C20 C21 C16 120.7(2)
C20 C21 H21 119.6
C16 C21 H21 119.6
F6 C22 F5 106.9(2)
F6 C22 F4 105.9(2)
F5 C22 F4 104.7(2)
F6 C22 C19 113.6(2)
F5 C22 C19 112.8(2)
F4 C22 C19 112.2(2)
O1 S1 O2 116.93(12)
O1 S1 C4 111.50(12)
O2 S1 C4 110.49(12)
O1 S1 C1 110.70(12)
O2 S1 C1 111.05(11)
C4 S1 C1 93.81(12)
F2 C15 F1 107.8(10)
F2 C15 F3 106.0(10)
F1 C15 F3 105.0(10)
F2 C15 C12 112.7(9)
F1 C15 C12 112.9(10)
F3 C15 C12 111.9(9)
F3' C15' F1' 106.4(10)
F3' C15' F2' 107.2(10)
F1' C15' F2' 105.5(10)
F3' C15' C12 110.8(9)
F1' C15' C12 112.3(9)
F2' C15' C12 114.1(9)
F2A C15A F3A 105.2(9)
F2A C15A F1A 106.1(9)
F3A C15A F1A 105.9(8)
F2A C15A C12 112.3(8)
F3A C15A C12 111.2(8)
F1A C15A C12 115.5(8)

loop_
_geom_bond_atom_site_label_1
_geom_bond_atom_site_label_2
_geom_bond_distance
C1 C2 1.345(4)
C1 C9 1.469(4)
C1 S1 1.789(2)
C2 C3 1.484(4)
C2 C16 1.485(3)
C3 C8 1.382(4)
C3 C4 1.392(3)
C4 C5 1.379(4)
C4 S1 1.750(3)
C5 C6 1.383(4)
C5 H5 0.9500
C6 C7 1.382(4)
C6 H6 0.9500
C7 C8 1.390(4)
C7 H7 0.9500
C8 H8 0.9500
C9 C10 1.391(4)
C9 C14 1.403(4)
C10 C11 1.378(4)
C10 H10 0.9500
C11 C12 1.383(4)
C11 H11 0.9500
C12 C13 1.384(4)
C12 C15 1.487(11)
C12 C15' 1.489(12)
C12 C15A 1.491(10)
C13 C14 1.374(4)
C13 H13 0.9500
C14 H14 0.9500
C16 C21 1.390(3)
C16 C17 1.399(4)
C17 C18 1.380(3)
C17 H17 0.9500
C18 C19 1.388(3)
C18 H18 0.9500
C19 C20 1.386(4)
C19 C22 1.491(4)
C20 C21 1.384(3)
C20 H20 0.9500
C21 H21 0.9500
C22 F6 1.322(3)
C22 F5 1.332(3)
C22 F4 1.337(3)
O1 S1 1.4338(19)
O2 S1 1.4365(18)
C15 F2 1.338(12)
C15 F1 1.338(12)
C15 F3 1.348(12)
C15' F3' 1.337(12)
C15' F1' 1.343(12)
C15' F2' 1.350(12)
C15A F2A 1.341(11)
C15A F3A 1.343(10)
C15A F1A 1.349(10)
